data_7046706
loop_
_publ_author_name
'He, Jin-Yu'
'Deng, Zheng-Rong'
'Liu, Xiao'
'Qian, Yin'
'Zou, Yang'
'Ren, Xiao-Ming'

_publ_section_title
;
 Phosphorescence emission and fine structures observed respectively under
 ambient conditions and at ca. 55 K in a coordination polymer of
 lead(ii)-thiophenedicarboxylate.
;
_journal_issue 28
_journal_name_full 'Dalton transactions (Cambridge, England : 2003)'
_journal_page_first 9334
_journal_page_last 9340
_journal_paper_doi 10.1039/c8dt01951g
_journal_volume 47
_journal_year 2018
_chemical_formula_moiety '0.25(C24 H8 O16 Pb4 S4)'
_chemical_formula_sum 'C6 H2 O4 Pb S'
_chemical_formula_weight 377.33
_space_group_crystal_system monoclinic
_space_group_IT_number 15
_space_group_name_Hall '-C 2yc'
_space_group_name_H-M_alt 'C 1 2/c 1'
_symmetry_space_group_name_Hall '-C 2yc'
_symmetry_space_group_name_H-M 'C 1 2/c 1'
_atom_sites_solution_hydrogens geom
_audit_creation_date 2018-05-14
_audit_creation_method
;
Olex2 1.2-beta
(compiled 2017.03.28 svn.r3405 for OlexSys, GUI svn.r5337)
;
_audit_update_record
;
2018-06-08 deposited with the CCDC.
2018-06-18 downloaded from the CCDC.
;
_cell_angle_alpha 90
_cell_angle_beta 110.500(5)
_cell_angle_gamma 90
_cell_formula_units_Z 4
_cell_length_a 18.829(6)
_cell_length_b 5.7680(10)
_cell_length_c 6.7630(10)
_cell_measurement_reflns_used 2004
_cell_measurement_temperature 293(2)
_cell_measurement_theta_max 27.458
_cell_measurement_theta_min 2.309
_cell_volume 688.0(3)
_computing_cell_refinement 'SAINT v8.37A (Bruker, 2015)'
_computing_data_reduction 'SAINT v8.37A (Bruker, 2015)'
_computing_molecular_graphics 'Olex2 (Dolomanov et al., 2009)'
_computing_publication_material 'Olex2 (Dolomanov et al., 2009)'
_computing_structure_refinement 'ShelXL (Sheldrick, 2015)'
_computing_structure_solution 'SHELXS-97 (Sheldrick, 1990)'
_diffrn_ambient_temperature 293(2)
_diffrn_measured_fraction_theta_full 0.981
_diffrn_measured_fraction_theta_max 0.982
_diffrn_measurement_device_type 'CCD area detector'
_diffrn_measurement_method 'phi and omega scans'
_diffrn_radiation_monochromator graphite
_diffrn_radiation_type MoK\a
_diffrn_radiation_wavelength 0.71073
_diffrn_reflns_av_R_equivalents 0.0457
_diffrn_reflns_av_unetI/netI 0.0457
_diffrn_reflns_Laue_measured_fraction_full 0.981
_diffrn_reflns_Laue_measured_fraction_max 0.982
_diffrn_reflns_limit_h_max 22
_diffrn_reflns_limit_h_min -24
_diffrn_reflns_limit_k_max 7
_diffrn_reflns_limit_k_min -7
_diffrn_reflns_limit_l_max 7
_diffrn_reflns_limit_l_min -8
_diffrn_reflns_number 2877
_diffrn_reflns_point_group_measured_fraction_full 0.981
_diffrn_reflns_point_group_measured_fraction_max 0.982
_diffrn_reflns_theta_full 25.242
_diffrn_reflns_theta_max 27.559
_diffrn_reflns_theta_min 2.310
_exptl_absorpt_coefficient_mu 24.787
_exptl_absorpt_correction_T_max 0.7456
_exptl_absorpt_correction_T_min 0.1563
_exptl_absorpt_correction_type multi-scan
_exptl_absorpt_process_details
;
SADABS-2016/2 (Bruker,2016/2) was used for absorption correction.
wR2(int) was 0.1573 before and 0.0726 after correction.
The Ratio of minimum to maximum transmission is 0.2096.
The \l/2 correction factor is Not present.
;
_exptl_crystal_colour 'light yellow'
_exptl_crystal_density_diffrn 3.643
_exptl_crystal_density_method 'not measured'
_exptl_crystal_description block
_exptl_crystal_F_000 672
_exptl_crystal_size_max 0.2
_exptl_crystal_size_mid 0.15
_exptl_crystal_size_min 0.08
_refine_diff_density_max 4.782
_refine_diff_density_min -3.603
_refine_diff_density_rms 0.805
_refine_ls_extinction_coef 0.012(3)
_refine_ls_extinction_expression Fc^*^=kFc[1+0.001xFc^2^\l^3^/sin(2\q)]^-1/4^
_refine_ls_extinction_method 'SHELXL-2016/6 (Sheldrick 2016)'
_refine_ls_goodness_of_fit_ref 1.111
_refine_ls_hydrogen_treatment constr
_refine_ls_matrix_type full
_refine_ls_number_parameters 58
_refine_ls_number_reflns 784
_refine_ls_number_restraints 6
_refine_ls_restrained_S_all 1.112
_refine_ls_R_factor_all 0.0762
_refine_ls_R_factor_gt 0.0680
_refine_ls_shift/su_max 0.000
_refine_ls_shift/su_mean 0.000
_refine_ls_structure_factor_coef Fsqd
_refine_ls_weighting_details 'w=1/[\s^2^(Fo^2^)+(0.1875P)^2^+3.7769P] where P=(Fo^2^+2Fc^2^)/3'
_refine_ls_weighting_scheme calc
_refine_ls_wR_factor_gt 0.2338
_refine_ls_wR_factor_ref 0.2501
_reflns_Friedel_coverage 0.000
_reflns_number_gt 609
_reflns_number_total 784
_reflns_threshold_expression 'I > 2\s(I)'
_cod_data_source_file c8dt01951g2.cif
_cod_data_source_block CP1
_cod_depositor_comments 'Adding full bibliography for 7046706.cif.'
_cod_database_code 7046706
_shelx_shelxl_version_number 2016/6
_shelx_space_group_comment
;
The symmetry employed for this shelxl refinement is uniquely defined
by the following loop, which should always be used as a source of
symmetry information in preference to the above space-group names.
They are only intended as comments.
;
_shelx_estimated_absorpt_t_max 0.242
_shelx_estimated_absorpt_t_min 0.083
_olex2_refinement_description
;
1. Fixed Uiso
 At 1.2 times of:
  All C(H) groups
2. Uiso/Uaniso restraints and constraints
Uanis(C2) \\sim Ueq: with sigma of 0.01 and sigma for terminal atoms of 0.02
3.a Aromatic/amide H refined with riding coordinates:
 C3(H3)
;
_olex2_submission_special_instructions 'No special instructions were received'

loop_
_space_group_symop_operation_xyz
'x, y, z'
'-x, y, -z+1/2'
'x+1/2, y+1/2, z'
'-x+1/2, y+1/2, -z+1/2'
'-x, -y, -z'
'x, -y, z-1/2'
'-x+1/2, -y+1/2, -z'
'x+1/2, -y+1/2, z-1/2'

loop_
_atom_site_label
_atom_site_type_symbol
_atom_site_fract_x
_atom_site_fract_y
_atom_site_fract_z
_atom_site_U_iso_or_equiv
_atom_site_adp_type
_atom_site_occupancy
_atom_site_site_symmetry_order
_atom_site_calc_flag
_atom_site_refinement_flags_posn
_atom_site_refinement_flags_adp
_atom_site_refinement_flags_occupancy
Pb1 Pb 0.250000 0.250000 0.000000 0.0245(8) Uani 1 2 d S T P
S1 S 0.500000 0.3786(8) 0.750000 0.0448(17) Uani 1 2 d S T P
O1 O 0.3139(6) 0.086(3) 0.390(2) 0.061(4) Uani 1 1 d . . .
O2 O 0.3458(7) 0.452(3) 0.427(3) 0.075(5) Uani 1 1 d . . .
C1 C 0.3591(16) 0.2479(17) 0.476(6) 0.031(6) Uani 1 1 d . . .
C2 C 0.4346(7) 0.182(3) 0.627(2) 0.033(3) Uani 1 1 d . U .
C3 C 0.4632(6) -0.039(2) 0.6761(19) 0.038(3) Uani 1 1 d . . .
H3 H 0.436603 -0.172654 0.617555 0.046 Uiso 1 1 calc R . .

loop_
_atom_site_aniso_label
_atom_site_aniso_U_11
_atom_site_aniso_U_22
_atom_site_aniso_U_33
_atom_site_aniso_U_23
_atom_site_aniso_U_13
_atom_site_aniso_U_12
Pb1 0.0212(9) 0.0255(10) 0.0242(10) 0.00143(17) 0.0050(5) 0.00387(18)
S1 0.018(2) 0.034(3) 0.067(3) 0.000 -0.0032(19) 0.000
O1 0.026(6) 0.108(13) 0.040(6) -0.002(6) 0.001(5) -0.020(7)
O2 0.037(7) 0.086(12) 0.088(11) 0.047(9) 0.006(8) 0.015(8)
C1 0.015(11) 0.027(14) 0.042(16) 0.009(4) -0.001(11) -0.004(4)
C2 0.017(5) 0.042(6) 0.027(6) 0.011(6) -0.006(4) 0.004(6)
C3 0.019(6) 0.048(8) 0.040(7) -0.003(6) 0.001(5) -0.014(6)

loop_
_atom_type_symbol
_atom_type_description
_atom_type_scat_dispersion_real
_atom_type_scat_dispersion_imag
_atom_type_scat_source
C C 0.0033 0.0016 'International Tables Vol C Tables 4.2.6.8 and 6.1.1.4'
H H 0.0000 0.0000 'International Tables Vol C Tables 4.2.6.8 and 6.1.1.4'
O O 0.0106 0.0060 'International Tables Vol C Tables 4.2.6.8 and 6.1.1.4'
Pb Pb -3.3944 10.1111 'International Tables Vol C Tables 4.2.6.8 and 6.1.1.4'
S S 0.1246 0.1234 'International Tables Vol C Tables 4.2.6.8 and 6.1.1.4'

loop_
_geom_angle_atom_site_label_1
_geom_angle_atom_site_label_2
_geom_angle_atom_site_label_3
_geom_angle
_geom_angle_site_symmetry_1
_geom_angle_site_symmetry_3
O1 Pb1 O1 180.0(6) 6 4
O1 Pb1 O1 94.5(3) 4 .
O1 Pb1 O1 85.5(3) 6 .
O1 Pb1 O1 94.5(3) 6 7
O1 Pb1 O1 85.5(3) 4 7
O1 Pb1 O1 180.0 7 .
O1 Pb1 O2 91.0(6) 6 6_565
O1 Pb1 O2 89.0(6) 6 4_545
O1 Pb1 O2 89.0(6) 4 6_565
O1 Pb1 O2 91.0(6) 4 4_545
O2 Pb1 O1 71.7(3) 6_565 7
O2 Pb1 O1 108.3(3) 4_545 7
O2 Pb1 O1 108.3(3) 6_565 .
O2 Pb1 O1 71.7(3) 4_545 .
O2 Pb1 O2 180.0(4) 6_565 4_545
C2 S1 C2 94.1(11) 2_656 .
Pb1 O1 Pb1 118.0(4) 4_545 .
C1 O1 Pb1 138.3(18) . 4_545
C1 O1 Pb1 101.0(16) . .
C1 O2 Pb1 131.2(18) . 4
O1 C1 C2 117.2(14) . .
O2 C1 O1 123(2) . .
O2 C1 C2 119.3(19) . .
C1 C2 S1 122.1(13) . .
C3 C2 S1 110.5(9) . .
C3 C2 C1 127.2(14) . .
C2 C3 C3 112.3(7) . 2_656
C2 C3 H3 123.9 . .
C3 C3 H3 123.9 2_656 .

loop_
_geom_bond_atom_site_label_1
_geom_bond_atom_site_label_2
_geom_bond_distance
_geom_bond_site_symmetry_2
Pb1 O1 2.525(15) 6
Pb1 O1 2.660(13) .
Pb1 O1 2.660(13) 7
Pb1 O1 2.525(15) 4
Pb1 O2 2.660(17) 6_565
Pb1 O2 2.660(17) 4_545
S1 C2 1.667(17) .
S1 C2 1.667(17) 2_656
O1 C1 1.26(3) .
O2 C1 1.22(2) .
C1 C2 1.48(3) .
C2 C3 1.38(2) .
C3 C3 1.39(2) 2_656
C3 H3 0.9300 .

loop_
_geom_torsion_atom_site_label_1
_geom_torsion_atom_site_label_2
_geom_torsion_atom_site_label_3
_geom_torsion_atom_site_label_4
_geom_torsion
_geom_torsion_site_symmetry_1
_geom_torsion_site_symmetry_4
Pb1 O1 C1 O2 -127(3) 4_545 .
Pb1 O1 C1 O2 32(4) . .
Pb1 O1 C1 C2 -141(2) . .
Pb1 O1 C1 C2 60(4) 4_545 .
Pb1 O2 C1 O1 73(4) 4 .
Pb1 O2 C1 C2 -114(2) 4 .
S1 C2 C3 C3 3.6(19) . 2_656
O1 C1 C2 S1 179(2) . .
O1 C1 C2 C3 4(4) . .
O2 C1 C2 S1 6(4) . .
O2 C1 C2 C3 -170(2) . .
C1 C2 C3 C3 180(2) . 2_656
C2 S1 C2 C1 -178(2) 2_656 .
C2 S1 C2 C3 -1.3(7) 2_656 .
